data_7715701
loop_
_publ_author_name
'Chen, Yun-Long'
'Feng, Min'
'Zhu, Xiaofei'
'Zheng, Zhiping'

_publ_section_title
;
 Lanthanide complexes with an azo-dye chromophore ligand: syntheses,
 crystal structures, and near-infrared luminescence by long-wavelength
 excitation.
;
_journal_issue 17
_journal_name_full 'Dalton transactions (Cambridge, England : 2003)'
_journal_page_first 7350
_journal_page_last 7357
_journal_paper_doi 10.1039/d4dt00577e
_journal_volume 53
_journal_year 2024
_chemical_formula_moiety 'C52 H78 Gd2 N4 O26 S14'
_chemical_formula_sum 'C56 H90 Gd2 N4 O28 S16'
_chemical_formula_weight 2094.77
_space_group_crystal_system triclinic
_space_group_IT_number 2
_space_group_name_Hall '-P 1'
_space_group_name_H-M_alt 'P -1'
_atom_sites_solution_hydrogens geom
_atom_sites_solution_primary dual
_audit_creation_date 2023-02-16
_audit_creation_method
;
Olex2 1.5
(compiled 2022.04.07 svn.rca3783a0 for OlexSys, GUI svn.r6498)
;
_audit_update_record
;
2023-10-26 deposited with the CCDC.	2024-04-08 downloaded from the CCDC.
;
_cell_angle_alpha 113.012(3)
_cell_angle_beta 90.218(3)
_cell_angle_gamma 111.884(2)
_cell_formula_units_Z 1
_cell_length_a 11.2789(8)
_cell_length_b 14.5397(11)
_cell_length_c 15.0454(11)
_cell_measurement_reflns_used 7285
_cell_measurement_temperature 100.02
_cell_measurement_theta_max 27.52
_cell_measurement_theta_min 2.27
_cell_volume 2074.8(3)
_computing_cell_refinement 'SAINT V8.38A (Bruker, 2018)'
_computing_data_reduction 'SAINT V8.38A (Bruker, 2018)'
_computing_molecular_graphics 'Olex2 1.5 (Dolomanov et al., 2009)'
_computing_publication_material 'Olex2 1.5 (Dolomanov et al., 2009)'
_computing_structure_refinement 'XL  (Sheldrick, 2008)'
_computing_structure_solution 'SHELXT 2014/5 (Sheldrick, 2014)'
_diffrn_ambient_temperature 100.02
_diffrn_measured_fraction_theta_full 0.996
_diffrn_measured_fraction_theta_max 0.990
_diffrn_measurement_device_type 'Bruker APEX-II CCD'
_diffrn_measurement_method '\f and \w scans'
_diffrn_radiation_type MoK\a
_diffrn_radiation_wavelength 0.71073
_diffrn_reflns_av_R_equivalents 0.0622
_diffrn_reflns_av_unetI/netI 0.0755
_diffrn_reflns_Laue_measured_fraction_full 0.996
_diffrn_reflns_Laue_measured_fraction_max 0.990
_diffrn_reflns_limit_h_max 14
_diffrn_reflns_limit_h_min -14
_diffrn_reflns_limit_k_max 18
_diffrn_reflns_limit_k_min -18
_diffrn_reflns_limit_l_max 16
_diffrn_reflns_limit_l_min -19
_diffrn_reflns_number 26624
_diffrn_reflns_point_group_measured_fraction_full 0.996
_diffrn_reflns_point_group_measured_fraction_max 0.990
_diffrn_reflns_theta_full 25.242
_diffrn_reflns_theta_max 27.614
_diffrn_reflns_theta_min 2.667
_diffrn_source_current 1.4
_diffrn_source_power 0.07
_diffrn_source_voltage 50.0
_diffrn_standards_number 0
_exptl_absorpt_coefficient_mu 2.063
_exptl_absorpt_correction_T_max 0.7456
_exptl_absorpt_correction_T_min 0.6310
_exptl_absorpt_correction_type multi-scan
_exptl_absorpt_process_details
;
SADABS-2016/2 (Bruker,2016/2) was used for absorption correction.
wR2(int) was 0.0913 before and 0.0636 after correction.
The Ratio of minimum to maximum transmission is 0.8463.
The \l/2 correction factor is Not present.
;
_exptl_crystal_colour black
_exptl_crystal_colour_primary black
_exptl_crystal_density_diffrn 1.677
_exptl_crystal_description needle
_exptl_crystal_F_000 1062
_exptl_crystal_size_max 0.068
_exptl_crystal_size_mid 0.023
_exptl_crystal_size_min 0.011
_refine_diff_density_max 1.812
_refine_diff_density_min -0.960
_refine_diff_density_rms 0.140
_refine_ls_extinction_method none
_refine_ls_goodness_of_fit_ref 1.016
_refine_ls_hydrogen_treatment constr
_refine_ls_matrix_type full
_refine_ls_number_parameters 452
_refine_ls_number_reflns 9543
_refine_ls_number_restraints 0
_refine_ls_restrained_S_all 1.016
_refine_ls_R_factor_all 0.0572
_refine_ls_R_factor_gt 0.0393
_refine_ls_shift/su_max 0.002
_refine_ls_shift/su_mean 0.000
_refine_ls_structure_factor_coef Fsqd
_refine_ls_weighting_details 'w=1/[\s^2^(Fo^2^)+(0.0322P)^2^] where P=(Fo^2^+2Fc^2^)/3'
_refine_ls_weighting_scheme calc
_refine_ls_wR_factor_gt 0.0772
_refine_ls_wR_factor_ref 0.0824
_reflns_Friedel_coverage 0.000
_reflns_number_gt 7601
_reflns_number_total 9543
_reflns_threshold_expression 'I > 2\s(I)'
_cod_data_source_file d4dt00577e2.cif
_cod_data_source_block a_CCDC2
_cod_depositor_comments 'Adding full bibliography for 7715696--7715701.cif.'
_cod_database_code 7715701
_shelx_shelxl_version_number 2018/3
_shelx_space_group_comment
;
The symmetry employed for this shelxl refinement is uniquely defined
by the following loop, which should always be used as a source of
symmetry information in preference to the above space-group names.
They are only intended as comments.
;
_olex2_refinement_description
;
1. Fixed Uiso
 At 1.2 times of:
  All C(H) groups, All N(H) groups
 At 1.5 times of:
  All C(H,H,H) groups
2.a Aromatic/amide H refined with riding coordinates:
 N1(H1), C13(H13), C9(H9), C2(H2), C11(H11), C6(H6), C4(H4), C3(H3), C5(H5)
2.b Idealised Me refined as rotating group:
 C22(H22A,H22B,H22C), C17(H17A,H17B,H17C), C23(H23A,H23B,H23C), C21(H21A,H21B,
 H21C), C18(H18A,H18B,H18C), C24(H24A,H24B,H24C), C25(H25A,H25B,H25C), C20(H20A,
 H20B,H20C), C19(H19A,H19B,H19C), C26(H26A,H26B,H26C)
;
_smtbx_masks_void_probe_radius 1.2
_smtbx_masks_void_truncation_radius 1.2
_olex2_submission_special_instructions 'No special instructions were received'

loop_
_space_group_symop_operation_xyz
'x, y, z'
'-x, -y, -z'

loop_
_atom_site_label
_atom_site_type_symbol
_atom_site_fract_x
_atom_site_fract_y
_atom_site_fract_z
_atom_site_U_iso_or_equiv
_atom_site_adp_type
_atom_site_occupancy
_atom_site_site_symmetry_order
_atom_site_calc_flag
_atom_site_refinement_flags_posn
_atom_site_refinement_flags_adp
_atom_site_refinement_flags_occupancy
_atom_site_disorder_assembly
_atom_site_disorder_group
Gd1 Gd 0.62747(2) 0.44381(2) 0.72233(2) 0.00900(6) Uani 1 1 d . . . . .
S1 S 0.85964(8) 0.04718(7) 0.78453(7) 0.01087(19) Uani 1 1 d . . . . .
S5 S 0.47442(9) 0.22502(8) 0.48482(7) 0.0134(2) Uani 1 1 d . . . . .
S2 S 0.58011(9) 0.40134(8) 1.19733(7) 0.0146(2) Uani 1 1 d . . . . .
S3 S 0.62519(9) 0.61936(8) 0.59924(8) 0.0174(2) Uani 1 1 d . . . . .
S6 S 0.31103(9) 0.30616(9) 0.74977(7) 0.0173(2) Uani 1 1 d . . . . .
S4 S 0.97231(10) 0.55648(9) 0.71901(8) 0.0225(2) Uani 1 1 d . . . . .
S7 S 0.80366(11) 0.68347(10) 0.94418(9) 0.0323(3) Uani 1 1 d . . . . .
O11 O 0.5980(2) 0.3012(2) 0.56054(19) 0.0136(6) Uani 1 1 d . . . . .
O1 O 0.6990(3) 0.3160(2) 0.7351(2) 0.0186(6) Uani 1 1 d . . . . .
O8 O 0.4741(2) 0.4359(2) 1.19522(19) 0.0147(6) Uani 1 1 d . . . . .
O9 O 0.5952(3) 0.5152(2) 0.6121(2) 0.0199(6) Uani 1 1 d . . . . .
O5 O 0.8444(3) 0.0043(2) 0.8587(2) 0.0169(6) Uani 1 1 d . . . . .
O12 O 0.4108(2) 0.3175(2) 0.6824(2) 0.0169(6) Uani 1 1 d . . . . .
O4 O 0.7872(2) -0.0355(2) 0.6883(2) 0.0165(6) Uani 1 1 d . . . . .
O3 O 0.9946(2) 0.1091(2) 0.7838(2) 0.0155(6) Uani 1 1 d . . . . .
O2 O 0.5893(3) 0.4252(2) 0.8697(2) 0.0187(6) Uani 1 1 d . . . . .
O10 O 0.8360(3) 0.4764(2) 0.6625(2) 0.0216(7) Uani 1 1 d . . . . .
O7 O 0.5440(3) 0.3082(3) 1.2201(2) 0.0332(8) Uani 1 1 d . . . . .
O6 O 0.6998(3) 0.4913(3) 1.2579(2) 0.0269(7) Uani 1 1 d . . . . .
O13 O 0.7945(3) 0.6005(3) 0.8413(2) 0.0302(8) Uani 1 1 d . . . . .
N2 N 0.8158(3) 0.1673(3) 0.6746(2) 0.0131(7) Uani 1 1 d . . . . .
N1 N 0.8035(3) 0.2080(3) 0.6123(2) 0.0147(7) Uani 1 1 d . . . . .
H1 H 0.765656 0.253819 0.625656 0.018 Uiso 1 1 calc R U . . .
C13 C 0.5832(4) 0.4051(3) 1.0176(3) 0.0142(8) Uani 1 1 d . . . . .
H13 H 0.541688 0.453850 1.042036 0.017 Uiso 1 1 calc R U . . .
C14 C 0.6157(4) 0.3802(3) 0.9218(3) 0.0134(8) Uani 1 1 d . . . . .
C12 C 0.6112(3) 0.3592(3) 1.0749(3) 0.0118(8) Uani 1 1 d . . . . .
C16 C 0.7138(3) 0.2748(3) 0.7928(3) 0.0120(8) Uani 1 1 d . . . . .
C15 C 0.6766(3) 0.3041(3) 0.8870(3) 0.0110(7) Uani 1 1 d . . . . .
C9 C 0.7555(3) 0.1756(3) 0.9125(3) 0.0116(8) Uani 1 1 d . . . . .
H9 H 0.768473 0.142526 0.952946 0.014 Uiso 1 1 calc R U . . .
C8 C 0.7892(3) 0.1460(3) 0.8231(3) 0.0105(7) Uani 1 1 d . . . . .
C7 C 0.7728(3) 0.1960(3) 0.7594(3) 0.0119(8) Uani 1 1 d . . . . .
C10 C 0.7003(3) 0.2557(3) 0.9494(3) 0.0114(8) Uani 1 1 d . . . . .
C2 C 0.8507(4) 0.2313(3) 0.4654(3) 0.0195(9) Uani 1 1 d . . . . .
H2 H 0.819359 0.287264 0.485027 0.023 Uiso 1 1 calc R U . . .
C11 C 0.6689(3) 0.2844(3) 1.0422(3) 0.0118(8) Uani 1 1 d . . . . .
H11 H 0.686249 0.253707 1.083398 0.014 Uiso 1 1 calc R U . . .
C22 C 0.4315(4) 0.0967(3) 0.4898(3) 0.0237(10) Uani 1 1 d . . . . .
H22A H 0.504308 0.074692 0.478152 0.035 Uiso 1 1 calc R U . . .
H22B H 0.355472 0.041612 0.439372 0.035 Uiso 1 1 calc R U . . .
H22C H 0.411055 0.102993 0.554625 0.035 Uiso 1 1 calc R U . . .
C17 C 0.7396(4) 0.7281(3) 0.7052(3) 0.0230(9) Uani 1 1 d . . . . .
H17A H 0.697320 0.738287 0.762958 0.035 Uiso 1 1 calc R U . . .
H17B H 0.771575 0.795704 0.695875 0.035 Uiso 1 1 calc R U . . .
H17C H 0.812509 0.709745 0.714688 0.035 Uiso 1 1 calc R U . . .
C23 C 0.2996(4) 0.1899(4) 0.7678(4) 0.0257(10) Uani 1 1 d . . . . .
H23A H 0.290677 0.130108 0.704387 0.039 Uiso 1 1 calc R U . . .
H23B H 0.223731 0.166894 0.798027 0.039 Uiso 1 1 calc R U . . .
H23C H 0.378237 0.208295 0.810861 0.039 Uiso 1 1 calc R U . . .
C21 C 0.5265(4) 0.1918(4) 0.3692(3) 0.0211(9) Uani 1 1 d . . . . .
H21A H 0.557257 0.256320 0.354943 0.032 Uiso 1 1 calc R U . . .
H21B H 0.453787 0.132413 0.317931 0.032 Uiso 1 1 calc R U . . .
H21C H 0.597246 0.168543 0.371050 0.032 Uiso 1 1 calc R U . . .
C18 C 0.7309(4) 0.6159(4) 0.5122(4) 0.0315(11) Uani 1 1 d . . . . .
H18A H 0.798708 0.596190 0.530015 0.047 Uiso 1 1 calc R U . . .
H18B H 0.770868 0.688031 0.511543 0.047 Uiso 1 1 calc R U . . .
H18C H 0.681430 0.561393 0.446971 0.047 Uiso 1 1 calc R U . . .
C6 C 0.8985(3) 0.0957(3) 0.4962(3) 0.0160(8) Uani 1 1 d . . . . .
H6 H 0.898122 0.058724 0.536179 0.019 Uiso 1 1 calc R U . . .
C4 C 0.9454(4) 0.1222(4) 0.3496(3) 0.0229(9) Uani 1 1 d . . . . .
H4 H 0.978393 0.103939 0.290037 0.028 Uiso 1 1 calc R U . . .
C1 C 0.8515(3) 0.1772(3) 0.5246(3) 0.0143(8) Uani 1 1 d . . . . .
C3 C 0.8966(4) 0.2016(4) 0.3777(3) 0.0274(10) Uani 1 1 d . . . . .
H3 H 0.894399 0.236476 0.336250 0.033 Uiso 1 1 calc R U . . .
C5 C 0.9460(4) 0.0691(3) 0.4088(3) 0.0167(8) Uani 1 1 d . . . . .
H5 H 0.979122 0.014219 0.389317 0.020 Uiso 1 1 calc R U . . .
C24 C 0.1611(4) 0.2478(4) 0.6690(3) 0.0250(10) Uani 1 1 d . . . . .
H24A H 0.152620 0.302921 0.650548 0.037 Uiso 1 1 calc R U . . .
H24B H 0.089305 0.222693 0.702050 0.037 Uiso 1 1 calc R U . . .
H24C H 0.158857 0.185649 0.610070 0.037 Uiso 1 1 calc R U . . .
C25 C 0.8870(5) 0.6530(4) 1.0234(4) 0.0393(13) Uani 1 1 d . . . . .
H25A H 0.828381 0.585923 1.027570 0.059 Uiso 1 1 calc R U . . .
H25B H 0.915637 0.713691 1.088905 0.059 Uiso 1 1 calc R U . . .
H25C H 0.962699 0.642701 0.996872 0.059 Uiso 1 1 calc R U . . .
C20 C 1.0758(4) 0.5322(4) 0.6321(3) 0.0266(10) Uani 1 1 d . . . . .
H20A H 1.050209 0.453246 0.595934 0.040 Uiso 1 1 calc R U . . .
H20B H 1.165756 0.566682 0.666267 0.040 Uiso 1 1 calc R U . . .
H20C H 1.068535 0.563249 0.586119 0.040 Uiso 1 1 calc R U . . .
C19 C 1.0138(4) 0.4945(4) 0.7908(4) 0.0327(12) Uani 1 1 d . . . . .
H19A H 0.961072 0.496666 0.842597 0.049 Uiso 1 1 calc R U . . .
H19B H 1.105960 0.534891 0.820526 0.049 Uiso 1 1 calc R U . . .
H19C H 0.997020 0.418326 0.748258 0.049 Uiso 1 1 calc R U . . .
C26 C 0.9284(6) 0.8061(5) 0.9525(4) 0.0547(17) Uani 1 1 d . . . . .
H26A H 1.001233 0.790815 0.925230 0.082 Uiso 1 1 calc R U . . .
H26B H 0.957833 0.858951 1.021409 0.082 Uiso 1 1 calc R U . . .
H26C H 0.895118 0.836430 0.915418 0.082 Uiso 1 1 calc R U . . .

loop_
_atom_site_aniso_label
_atom_site_aniso_U_11
_atom_site_aniso_U_22
_atom_site_aniso_U_33
_atom_site_aniso_U_23
_atom_site_aniso_U_13
_atom_site_aniso_U_12
Gd1 0.00956(9) 0.00931(9) 0.00798(9) 0.00303(7) 0.00264(6) 0.00434(7)
S1 0.0125(4) 0.0075(4) 0.0108(5) 0.0018(4) 0.0015(4) 0.0044(4)
S5 0.0163(4) 0.0127(5) 0.0113(5) 0.0048(4) 0.0016(4) 0.0064(4)
S2 0.0219(5) 0.0215(5) 0.0103(5) 0.0090(4) 0.0083(4) 0.0166(4)
S3 0.0211(5) 0.0187(5) 0.0204(5) 0.0128(4) 0.0086(4) 0.0115(4)
S6 0.0126(4) 0.0207(5) 0.0155(5) 0.0085(4) 0.0040(4) 0.0026(4)
S4 0.0148(5) 0.0240(6) 0.0246(6) 0.0077(5) 0.0044(4) 0.0063(4)
S7 0.0214(5) 0.0307(7) 0.0179(6) -0.0081(5) 0.0017(5) 0.0020(5)
O11 0.0130(12) 0.0102(13) 0.0142(14) 0.0027(11) 0.0032(11) 0.0038(11)
O1 0.0289(15) 0.0273(17) 0.0143(15) 0.0122(13) 0.0120(12) 0.0228(14)
O8 0.0176(13) 0.0186(15) 0.0130(14) 0.0076(12) 0.0069(11) 0.0116(12)
O9 0.0363(16) 0.0156(15) 0.0142(15) 0.0103(12) 0.0073(13) 0.0130(13)
O5 0.0230(14) 0.0152(14) 0.0163(15) 0.0090(12) 0.0034(12) 0.0090(12)
O12 0.0133(13) 0.0166(15) 0.0149(15) 0.0048(12) 0.0059(11) 0.0019(12)
O4 0.0200(14) 0.0130(14) 0.0127(14) 0.0003(11) -0.0011(11) 0.0081(12)
O3 0.0124(12) 0.0145(14) 0.0175(15) 0.0036(12) 0.0050(11) 0.0065(11)
O2 0.0310(15) 0.0258(16) 0.0142(15) 0.0138(13) 0.0117(12) 0.0212(14)
O10 0.0140(13) 0.0274(17) 0.0171(16) 0.0058(13) 0.0040(12) 0.0060(13)
O7 0.059(2) 0.043(2) 0.037(2) 0.0355(18) 0.0368(18) 0.0420(19)
O6 0.0236(15) 0.041(2) 0.0137(16) 0.0027(14) -0.0004(13) 0.0196(15)
O13 0.0178(15) 0.0297(18) 0.0188(17) -0.0070(14) 0.0019(13) 0.0030(14)
N2 0.0149(15) 0.0126(16) 0.0096(16) 0.0042(13) 0.0003(13) 0.0039(14)
N1 0.0200(16) 0.0162(17) 0.0118(17) 0.0060(14) 0.0033(14) 0.0111(14)
C13 0.0181(18) 0.017(2) 0.013(2) 0.0063(16) 0.0063(16) 0.0132(17)
C14 0.0153(18) 0.0110(19) 0.014(2) 0.0041(16) 0.0038(15) 0.0073(16)
C12 0.0118(17) 0.0130(19) 0.0104(19) 0.0046(15) 0.0044(15) 0.0051(15)
C16 0.0139(17) 0.0142(19) 0.0094(19) 0.0059(16) 0.0029(15) 0.0062(16)
C15 0.0111(17) 0.0115(18) 0.0103(19) 0.0045(15) 0.0029(14) 0.0044(15)
C9 0.0123(17) 0.0103(18) 0.0118(19) 0.0049(15) 0.0021(15) 0.0039(15)
C8 0.0119(17) 0.0083(18) 0.0111(19) 0.0035(15) 0.0029(14) 0.0045(15)
C7 0.0125(17) 0.0134(19) 0.0114(19) 0.0075(16) 0.0053(15) 0.0043(16)
C10 0.0116(17) 0.0096(18) 0.0118(19) 0.0046(15) 0.0007(15) 0.0032(15)
C2 0.026(2) 0.018(2) 0.018(2) 0.0077(18) 0.0084(18) 0.0132(19)
C11 0.0168(18) 0.0098(18) 0.0109(19) 0.0050(15) 0.0004(15) 0.0070(16)
C22 0.033(2) 0.009(2) 0.024(2) 0.0047(18) -0.0035(19) 0.0052(18)
C17 0.028(2) 0.013(2) 0.028(2) 0.0073(18) 0.0106(19) 0.0086(19)
C23 0.017(2) 0.029(3) 0.031(3) 0.019(2) 0.0025(18) 0.0023(19)
C21 0.023(2) 0.028(2) 0.009(2) 0.0041(18) 0.0008(17) 0.0103(19)
C18 0.033(2) 0.043(3) 0.027(3) 0.022(2) 0.012(2) 0.015(2)
C6 0.0129(18) 0.014(2) 0.017(2) 0.0031(17) 0.0009(16) 0.0057(16)
C4 0.025(2) 0.026(2) 0.018(2) 0.0083(19) 0.0116(18) 0.010(2)
C1 0.0148(18) 0.014(2) 0.0105(19) 0.0011(16) 0.0034(15) 0.0065(16)
C3 0.039(3) 0.031(3) 0.026(3) 0.020(2) 0.015(2) 0.019(2)
C5 0.0155(18) 0.0116(19) 0.018(2) 0.0001(16) 0.0047(16) 0.0064(16)
C24 0.0152(19) 0.031(3) 0.025(2) 0.018(2) -0.0011(18) -0.0009(19)
C25 0.033(3) 0.036(3) 0.023(3) 0.001(2) -0.005(2) 0.000(2)
C20 0.019(2) 0.037(3) 0.027(3) 0.017(2) 0.0099(19) 0.011(2)
C19 0.020(2) 0.051(3) 0.027(3) 0.016(2) 0.003(2) 0.016(2)
C26 0.058(4) 0.034(3) 0.034(3) 0.002(3) -0.014(3) -0.009(3)

loop_
_atom_type_symbol
_atom_type_description
_atom_type_scat_dispersion_real
_atom_type_scat_dispersion_imag
_atom_type_scat_source
C C 0.0033 0.0016 'International Tables Vol C Tables 4.2.6.8 and 6.1.1.4'
Gd Gd -0.1653 3.9035 'International Tables Vol C Tables 4.2.6.8 and 6.1.1.4'
H H 0.0000 0.0000 'International Tables Vol C Tables 4.2.6.8 and 6.1.1.4'
N N 0.0061 0.0033 'International Tables Vol C Tables 4.2.6.8 and 6.1.1.4'
O O 0.0106 0.0060 'International Tables Vol C Tables 4.2.6.8 and 6.1.1.4'
S S 0.1246 0.1234 'International Tables Vol C Tables 4.2.6.8 and 6.1.1.4'

loop_
_geom_angle_atom_site_label_1
_geom_angle_atom_site_label_2
_geom_angle_atom_site_label_3
_geom_angle
_geom_angle_site_symmetry_1
_geom_angle_site_symmetry_3
_geom_angle_publ_flag
O11 Gd1 O10 69.97(9) . . ?
O1 Gd1 O11 70.47(9) . . ?
O1 Gd1 O8 142.92(9) . 2_667 ?
O1 Gd1 O9 142.04(10) . . ?
O1 Gd1 O2 69.00(9) . . ?
O1 Gd1 O10 73.57(10) . . ?
O8 Gd1 O11 137.53(8) 2_667 . ?
O8 Gd1 O10 131.95(10) 2_667 . ?
O9 Gd1 O11 74.91(9) . . ?
O9 Gd1 O8 74.79(9) . 2_667 ?
O9 Gd1 O10 80.43(10) . . ?
O12 Gd1 O11 72.49(9) . . ?
O12 Gd1 O1 91.14(10) . . ?
O12 Gd1 O8 80.10(9) . 2_667 ?
O12 Gd1 O9 92.97(10) . . ?
O12 Gd1 O2 77.20(10) . . ?
O12 Gd1 O10 142.33(10) . . ?
O12 Gd1 O13 147.72(10) . . ?
O2 Gd1 O11 128.03(9) . . ?
O2 Gd1 O8 73.92(9) . 2_667 ?
O2 Gd1 O9 148.37(9) . . ?
O2 Gd1 O10 125.17(9) . . ?
O13 Gd1 O11 139.48(10) . . ?
O13 Gd1 O1 96.52(11) . . ?
O13 Gd1 O8 74.93(10) . 2_667 ?
O13 Gd1 O9 99.78(11) . . ?
O13 Gd1 O2 76.46(11) . . ?
O13 Gd1 O10 69.54(10) . . ?
O5 S1 C8 105.13(17) . . ?
O4 S1 O5 112.78(17) . . ?
O4 S1 O3 113.46(17) . . ?
O4 S1 C8 106.76(16) . . ?
O3 S1 O5 112.92(16) . . ?
O3 S1 C8 104.89(16) . . ?
O11 S5 C22 104.71(17) . . ?
O11 S5 C21 105.27(17) . . ?
C22 S5 C21 98.2(2) . . ?
O8 S2 C12 104.69(16) . . ?
O7 S2 O8 112.76(18) . . ?
O7 S2 O6 113.2(2) . . ?
O7 S2 C12 107.15(19) . . ?
O6 S2 O8 112.54(17) . . ?
O6 S2 C12 105.75(18) . . ?
O9 S3 C17 106.51(18) . . ?
O9 S3 C18 104.8(2) . . ?
C18 S3 C17 98.5(2) . . ?
O12 S6 C23 104.36(19) . . ?
O12 S6 C24 103.04(19) . . ?
C23 S6 C24 99.0(2) . . ?
O10 S4 C20 104.61(19) . . ?
O10 S4 C19 104.8(2) . . ?
C20 S4 C19 97.3(2) . . ?
O13 S7 C25 104.9(2) . . ?
O13 S7 C26 103.8(3) . . ?
C26 S7 C25 99.6(3) . . ?
S5 O11 Gd1 129.09(14) . . ?
C16 O1 Gd1 142.7(3) . . ?
S2 O8 Gd1 148.57(16) . 2_667 ?
S3 O9 Gd1 144.33(17) . . ?
S6 O12 Gd1 128.46(16) . . ?
C14 O2 Gd1 140.6(2) . . ?
S4 O10 Gd1 128.84(17) . . ?
S7 O13 Gd1 135.44(18) . . ?
N1 N2 C7 120.7(3) . . ?
N2 N1 H1 120.5 . . ?
N2 N1 C1 119.1(3) . . ?
C1 N1 H1 120.5 . . ?
C14 C13 H13 119.6 . . ?
C12 C13 H13 119.6 . . ?
C12 C13 C14 120.8(3) . . ?
O2 C14 C13 119.6(3) . . ?
O2 C14 C15 122.8(4) . . ?
C13 C14 C15 117.6(3) . . ?
C13 C12 S2 118.8(3) . . ?
C13 C12 C11 122.4(4) . . ?
C11 C12 S2 118.7(3) . . ?
O1 C16 C15 122.5(3) . . ?
O1 C16 C7 117.3(3) . . ?
C15 C16 C7 120.3(3) . . ?
C14 C15 C10 119.3(3) . . ?
C16 C15 C14 121.8(3) . . ?
C16 C15 C10 118.9(3) . . ?
C8 C9 H9 118.7 . . ?
C8 C9 C10 122.5(3) . . ?
C10 C9 H9 118.7 . . ?
C9 C8 S1 119.3(3) . . ?
C9 C8 C7 120.4(3) . . ?
C7 C8 S1 120.3(3) . . ?
N2 C7 C16 124.6(3) . . ?
N2 C7 C8 116.8(3) . . ?
C8 C7 C16 118.6(3) . . ?
C9 C10 C15 119.1(3) . . ?
C11 C10 C15 120.6(3) . . ?
C11 C10 C9 120.4(3) . . ?
C1 C2 H2 120.6 . . ?
C3 C2 H2 120.6 . . ?
C3 C2 C1 118.8(4) . . ?
C12 C11 H11 120.3 . . ?
C10 C11 C12 119.3(3) . . ?
C10 C11 H11 120.3 . . ?
S5 C22 H22A 109.5 . . ?
S5 C22 H22B 109.5 . . ?
S5 C22 H22C 109.5 . . ?
H22A C22 H22B 109.5 . . ?
H22A C22 H22C 109.5 . . ?
H22B C22 H22C 109.5 . . ?
S3 C17 H17A 109.5 . . ?
S3 C17 H17B 109.5 . . ?
S3 C17 H17C 109.5 . . ?
H17A C17 H17B 109.5 . . ?
H17A C17 H17C 109.5 . . ?
H17B C17 H17C 109.5 . . ?
S6 C23 H23A 109.5 . . ?
S6 C23 H23B 109.5 . . ?
S6 C23 H23C 109.5 . . ?
H23A C23 H23B 109.5 . . ?
H23A C23 H23C 109.5 . . ?
H23B C23 H23C 109.5 . . ?
S5 C21 H21A 109.5 . . ?
S5 C21 H21B 109.5 . . ?
S5 C21 H21C 109.5 . . ?
H21A C21 H21B 109.5 . . ?
H21A C21 H21C 109.5 . . ?
H21B C21 H21C 109.5 . . ?
S3 C18 H18A 109.5 . . ?
S3 C18 H18B 109.5 . . ?
S3 C18 H18C 109.5 . . ?
H18A C18 H18B 109.5 . . ?
H18A C18 H18C 109.5 . . ?
H18B C18 H18C 109.5 . . ?
C1 C6 H6 120.4 . . ?
C5 C6 H6 120.4 . . ?
C5 C6 C1 119.3(4) . . ?
C3 C4 H4 120.1 . . ?
C3 C4 C5 119.8(4) . . ?
C5 C4 H4 120.1 . . ?
N1 C1 C2 117.7(3) . . ?
C6 C1 N1 121.7(4) . . ?
C6 C1 C2 120.6(4) . . ?
C2 C3 H3 119.5 . . ?
C4 C3 C2 121.1(4) . . ?
C4 C3 H3 119.5 . . ?
C6 C5 C4 120.5(4) . . ?
C6 C5 H5 119.8 . . ?
C4 C5 H5 119.8 . . ?
S6 C24 H24A 109.5 . . ?
S6 C24 H24B 109.5 . . ?
S6 C24 H24C 109.5 . . ?
H24A C24 H24B 109.5 . . ?
H24A C24 H24C 109.5 . . ?
H24B C24 H24C 109.5 . . ?
S7 C25 H25A 109.5 . . ?
S7 C25 H25B 109.5 . . ?
S7 C25 H25C 109.5 . . ?
H25A C25 H25B 109.5 . . ?
H25A C25 H25C 109.5 . . ?
H25B C25 H25C 109.5 . . ?
S4 C20 H20A 109.5 . . ?
S4 C20 H20B 109.5 . . ?
S4 C20 H20C 109.5 . . ?
H20A C20 H20B 109.5 . . ?
H20A C20 H20C 109.5 . . ?
H20B C20 H20C 109.5 . . ?
S4 C19 H19A 109.5 . . ?
S4 C19 H19B 109.5 . . ?
S4 C19 H19C 109.5 . . ?
H19A C19 H19B 109.5 . . ?
H19A C19 H19C 109.5 . . ?
H19B C19 H19C 109.5 . . ?
S7 C26 H26A 109.5 . . ?
S7 C26 H26B 109.5 . . ?
S7 C26 H26C 109.5 . . ?
H26A C26 H26B 109.5 . . ?
H26A C26 H26C 109.5 . . ?
H26B C26 H26C 109.5 . . ?

loop_
_geom_bond_atom_site_label_1
_geom_bond_atom_site_label_2
_geom_bond_distance
_geom_bond_site_symmetry_2
_geom_bond_publ_flag
Gd1 O11 2.423(3) . ?
Gd1 O1 2.353(3) . ?
Gd1 O8 2.391(3) 2_667 ?
Gd1 O9 2.363(3) . ?
Gd1 O12 2.342(3) . ?
Gd1 O2 2.360(3) . ?
Gd1 O10 2.467(3) . ?
Gd1 O13 2.352(3) . ?
S1 O5 1.459(3) . ?
S1 O4 1.451(3) . ?
S1 O3 1.454(3) . ?
S1 C8 1.798(4) . ?
S5 O11 1.523(3) . ?
S5 C22 1.777(4) . ?
S5 C21 1.780(4) . ?
S2 O8 1.464(3) . ?
S2 O7 1.438(3) . ?
S2 O6 1.451(3) . ?
S2 C12 1.782(4) . ?
S3 O9 1.514(3) . ?
S3 C17 1.788(4) . ?
S3 C18 1.773(5) . ?
S6 O12 1.524(3) . ?
S6 C23 1.774(4) . ?
S6 C24 1.778(4) . ?
S4 O10 1.524(3) . ?
S4 C20 1.776(5) . ?
S4 C19 1.809(5) . ?
S7 O13 1.518(3) . ?
S7 C25 1.793(5) . ?
S7 C26 1.768(6) . ?
O1 C16 1.273(4) . ?
O2 C14 1.293(4) . ?
N2 N1 1.321(4) . ?
N2 C7 1.333(5) . ?
N1 H1 0.8800 . ?
N1 C1 1.399(5) . ?
C13 H13 0.9500 . ?
C13 C14 1.428(6) . ?
C13 C12 1.376(5) . ?
C14 C15 1.445(5) . ?
C12 C11 1.400(5) . ?
C16 C15 1.426(5) . ?
C16 C7 1.460(5) . ?
C15 C10 1.449(5) . ?
C9 H9 0.9500 . ?
C9 C8 1.346(5) . ?
C9 C10 1.446(5) . ?
C8 C7 1.458(5) . ?
C10 C11 1.382(5) . ?
C2 H2 0.9500 . ?
C2 C1 1.401(6) . ?
C2 C3 1.386(6) . ?
C11 H11 0.9500 . ?
C22 H22A 0.9800 . ?
C22 H22B 0.9800 . ?
C22 H22C 0.9800 . ?
C17 H17A 0.9800 . ?
C17 H17B 0.9800 . ?
C17 H17C 0.9800 . ?
C23 H23A 0.9800 . ?
C23 H23B 0.9800 . ?
C23 H23C 0.9800 . ?
C21 H21A 0.9800 . ?
C21 H21B 0.9800 . ?
C21 H21C 0.9800 . ?
C18 H18A 0.9800 . ?
C18 H18B 0.9800 . ?
C18 H18C 0.9800 . ?
C6 H6 0.9500 . ?
C6 C1 1.394(5) . ?
C6 C5 1.388(6) . ?
C4 H4 0.9500 . ?
C4 C3 1.382(6) . ?
C4 C5 1.389(6) . ?
C3 H3 0.9500 . ?
C5 H5 0.9500 . ?
C24 H24A 0.9800 . ?
C24 H24B 0.9800 . ?
C24 H24C 0.9800 . ?
C25 H25A 0.9800 . ?
C25 H25B 0.9800 . ?
C25 H25C 0.9800 . ?
C20 H20A 0.9800 . ?
C20 H20B 0.9800 . ?
C20 H20C 0.9800 . ?
C19 H19A 0.9800 . ?
C19 H19B 0.9800 . ?
C19 H19C 0.9800 . ?
C26 H26A 0.9800 . ?
C26 H26B 0.9800 . ?
C26 H26C 0.9800 . ?

loop_
_geom_torsion_atom_site_label_1
_geom_torsion_atom_site_label_2
_geom_torsion_atom_site_label_3
_geom_torsion_atom_site_label_4
_geom_torsion
_geom_torsion_site_symmetry_1
_geom_torsion_site_symmetry_2
_geom_torsion_site_symmetry_3
_geom_torsion_site_symmetry_4
_geom_torsion_publ_flag
Gd1 O1 C16 C15 2.1(6) . . . . ?
Gd1 O1 C16 C7 -177.0(3) . . . . ?
Gd1 O2 C14 C13 171.4(3) . . . . ?
Gd1 O2 C14 C15 -9.2(6) . . . . ?
S1 C8 C7 N2 -2.0(5) . . . . ?
S1 C8 C7 C16 179.2(3) . . . . ?
S2 C12 C11 C10 -176.4(3) . . . . ?
O1 C16 C15 C14 2.0(6) . . . . ?
O1 C16 C15 C10 -178.2(3) . . . . ?
O1 C16 C7 N2 2.3(6) . . . . ?
O1 C16 C7 C8 -179.0(3) . . . . ?
O8 S2 C12 C13 27.3(3) . . . . ?
O8 S2 C12 C11 -155.7(3) . . . . ?
O5 S1 C8 C9 9.6(3) . . . . ?
O5 S1 C8 C7 -172.4(3) . . . . ?
O4 S1 C8 C9 129.6(3) . . . . ?
O4 S1 C8 C7 -52.4(3) . . . . ?
O3 S1 C8 C9 -109.7(3) . . . . ?
O3 S1 C8 C7 68.3(3) . . . . ?
O2 C14 C15 C16 1.1(6) . . . . ?
O2 C14 C15 C10 -178.7(3) . . . . ?
O7 S2 O8 Gd1 97.9(3) . . . 2_667 ?
O7 S2 C12 C13 147.3(3) . . . . ?
O7 S2 C12 C11 -35.7(3) . . . . ?
O6 S2 O8 Gd1 -31.6(4) . . . 2_667 ?
O6 S2 C12 C13 -91.8(3) . . . . ?
O6 S2 C12 C11 85.3(3) . . . . ?
N2 N1 C1 C2 -172.7(3) . . . . ?
N2 N1 C1 C6 7.4(5) . . . . ?
N1 N2 C7 C16 -2.0(5) . . . . ?
N1 N2 C7 C8 179.3(3) . . . . ?
C13 C14 C15 C16 -179.4(3) . . . . ?
C13 C14 C15 C10 0.8(5) . . . . ?
C13 C12 C11 C10 0.6(6) . . . . ?
C14 C13 C12 S2 175.1(3) . . . . ?
C14 C13 C12 C11 -1.8(6) . . . . ?
C14 C15 C10 C9 177.1(3) . . . . ?
C14 C15 C10 C11 -2.0(5) . . . . ?
C12 S2 O8 Gd1 -145.9(3) . . . 2_667 ?
C12 C13 C14 O2 -179.4(3) . . . . ?
C12 C13 C14 C15 1.1(6) . . . . ?
C16 C15 C10 C9 -2.7(5) . . . . ?
C16 C15 C10 C11 178.2(3) . . . . ?
C15 C16 C7 N2 -176.9(3) . . . . ?
C15 C16 C7 C8 1.8(5) . . . . ?
C15 C10 C11 C12 1.4(5) . . . . ?
C9 C8 C7 N2 176.0(3) . . . . ?
C9 C8 C7 C16 -2.8(5) . . . . ?
C9 C10 C11 C12 -177.7(3) . . . . ?
C8 C9 C10 C15 1.8(5) . . . . ?
C8 C9 C10 C11 -179.1(4) . . . . ?
C7 N2 N1 C1 179.1(3) . . . . ?
C7 C16 C15 C14 -178.8(3) . . . . ?
C7 C16 C15 C10 0.9(5) . . . . ?
C10 C9 C8 S1 179.0(3) . . . . ?
C10 C9 C8 C7 1.0(5) . . . . ?
C22 S5 O11 Gd1 -104.9(2) . . . . ?
C17 S3 O9 Gd1 7.3(4) . . . . ?
C23 S6 O12 Gd1 -104.5(2) . . . . ?
C21 S5 O11 Gd1 152.1(2) . . . . ?
C18 S3 O9 Gd1 111.0(3) . . . . ?
C1 C2 C3 C4 -1.6(7) . . . . ?
C1 C6 C5 C4 -0.7(6) . . . . ?
C3 C2 C1 N1 -179.4(4) . . . . ?
C3 C2 C1 C6 0.5(6) . . . . ?
C3 C4 C5 C6 -0.3(6) . . . . ?
C5 C6 C1 N1 -179.5(3) . . . . ?
C5 C6 C1 C2 0.6(5) . . . . ?
C5 C4 C3 C2 1.5(7) . . . . ?
C24 S6 O12 Gd1 152.5(2) . . . . ?
C25 S7 O13 Gd1 107.7(3) . . . . ?
C20 S4 O10 Gd1 177.5(2) . . . . ?
C19 S4 O10 Gd1 75.7(3) . . . . ?
C26 S7 O13 Gd1 -148.3(3) . . . . ?

loop_
_smtbx_masks_void_nr
_smtbx_masks_void_average_x
_smtbx_masks_void_average_y
_smtbx_masks_void_average_z
_smtbx_masks_void_volume
_smtbx_masks_void_count_electrons
_smtbx_masks_void_content
1 -0.500 0.000 0.000 301.3 85.9 '2 C2H6SO'
